data_2021725
loop_
_publ_author_name
'Su, Feng'
'Zhou, Cheng-Yong'
'Wu, Lin-Tao'
'Wu, Xi'
'Su, Jing'
'Han, Chun'
'Wang, Zhi-Jun'

_publ_section_title
;
 Two Co^II^ coordination polymers of biphenyl-2,2',5,5'-tetracarboxylic
 acid with flexible N-donor ligands: syntheses, structures and magnetic
 properties
;
_journal_coeditor_code YF3180
_journal_issue 8
_journal_name_full 'Acta Crystallographica Section C'
_journal_page_first
;
;
_journal_paper_doi 10.1107/S2053229619009136
_journal_volume 75
_journal_year 2019
_chemical_formula_iupac '[Co2 (C16 H6 O8) (C14 H14 N4)2]'
_chemical_formula_moiety 'C44 H34 Co2 N8 O8'
_chemical_formula_sum 'C44 H34 Co2 N8 O8'
_chemical_formula_weight 920.65
_chemical_name_systematic
Poly[(\m~4~-biphenyl-2,2',5,5'-tetracarboxylato){\m~2~-1,3-bis[(1<i>H</i>-imidazol-1-yl)methyl]benzene}dicobalt(II)]
_space_group_crystal_system monoclinic
_space_group_IT_number 7
_space_group_name_Hall 'P -2yac'
_space_group_name_H-M_alt 'P 1 n 1'
_symmetry_space_group_name_Hall 'P -2yac'
_symmetry_space_group_name_H-M 'P 1 n 1'
_atom_sites_solution_hydrogens geom
_audit_creation_method SHELXL-2018/3
_cell_angle_alpha 90
_cell_angle_beta 98.709(5)
_cell_angle_gamma 90
_cell_formula_units_Z 2
_cell_length_a 10.4597(9)
_cell_length_b 12.7980(6)
_cell_length_c 15.0545(9)
_cell_measurement_reflns_used 2201
_cell_measurement_temperature 296(2)
_cell_measurement_theta_max 19.53
_cell_measurement_theta_min 2.22
_cell_volume 1992.0(2)
_computing_cell_refinement
;
SAINT (Bruker, 2012)
;
_computing_data_collection
;
APEX2 (Bruker, 2012)
;
_computing_data_reduction
;
SAINT (Bruker, 2012)
;
_computing_molecular_graphics
;
SHELXTL (Sheldrick, 2008),
DIAMOND (Brandenburg, 2005) and
PLATON (Spek, 2009)
;
_computing_publication_material
;
pubCIF (Westrip, 2010)
;
_computing_structure_refinement
;
SHELXL2018 (Sheldrick, 2015)
;
_computing_structure_solution
;
SHELXS97 (Sheldrick, 2008)
;
_diffrn_ambient_temperature 296(2)
_diffrn_measured_fraction_theta_full 1.000
_diffrn_measured_fraction_theta_max 0.998
_diffrn_measurement_device_type 'Bruker APEXII CCD'
_diffrn_measurement_method '\f and \w scans'
_diffrn_radiation_type MoK\a
_diffrn_radiation_wavelength 0.71073
_diffrn_reflns_av_R_equivalents 0.0890
_diffrn_reflns_av_unetI/netI 0.1196
_diffrn_reflns_limit_h_max 13
_diffrn_reflns_limit_h_min -13
_diffrn_reflns_limit_k_max 16
_diffrn_reflns_limit_k_min -16
_diffrn_reflns_limit_l_max 19
_diffrn_reflns_limit_l_min -19
_diffrn_reflns_number 24855
_diffrn_reflns_theta_full 25.242
_diffrn_reflns_theta_max 27.207
_diffrn_reflns_theta_min 1.591
_diffrn_source 'sealed tube'
_exptl_absorpt_coefficient_mu 0.900
_exptl_absorpt_correction_T_max 0.7455
_exptl_absorpt_correction_T_min 0.6796
_exptl_absorpt_correction_type multi-scan
_exptl_absorpt_process_details
;
(<i>SADABS</i>; Bruker, 2012)
;
_exptl_crystal_colour blue
_exptl_crystal_density_diffrn 1.535
_exptl_crystal_description block
_exptl_crystal_F_000 944
_exptl_crystal_size_max 0.320
_exptl_crystal_size_mid 0.300
_exptl_crystal_size_min 0.260
_refine_diff_density_max 0.685
_refine_diff_density_min -0.343
_refine_ls_abs_structure_details
;
Flack <i>x</i> determined using 1721 quotients [(I+)-(I-)]/[(I+)+(I-)]
(Parsons <i>et al.</i>,  2013)
;
_refine_ls_abs_structure_Flack 0.059(17)
_refine_ls_extinction_method none
_refine_ls_goodness_of_fit_ref 1.003
_refine_ls_hydrogen_treatment constr
_refine_ls_matrix_type full
_refine_ls_number_parameters 559
_refine_ls_number_reflns 8869
_refine_ls_number_restraints 83
_refine_ls_restrained_S_all 1.014
_refine_ls_R_factor_all 0.1324
_refine_ls_R_factor_gt 0.0681
_refine_ls_shift/su_max 0.001
_refine_ls_shift/su_mean 0.000
_refine_ls_structure_factor_coef Fsqd
_refine_ls_weighting_details 'w=1/[\s^2^(Fo^2^)+(0.0831P)^2^+0.0494P] where P=(Fo^2^+2Fc^2^)/3'
_refine_ls_weighting_scheme calc
_refine_ls_wR_factor_gt 0.1527
_refine_ls_wR_factor_ref 0.1831
_reflns_number_gt 5115
_reflns_number_total 8869
_reflns_threshold_expression 'I > 2\s(I)'
_cod_data_source_file yf3180sup1.cif
_cod_data_source_block sf180123-7
_cod_database_code 2021725
_shelx_space_group_comment
;
The symmetry employed for this shelxl refinement is uniquely defined
by the following loop, which should always be used as a source of
symmetry information in preference to the above space-group names.
They are only intended as comments.
;
_shelx_estimated_absorpt_t_min 0.762
_shelx_estimated_absorpt_t_max 0.800

loop_
_space_group_symop_operation_xyz
'x, y, z'
'x+1/2, -y, z+1/2'

loop_
_atom_site_type_symbol
_atom_site_label
_atom_site_fract_x
_atom_site_fract_y
_atom_site_fract_z
_atom_site_U_iso_or_equiv
_atom_site_adp_type
_atom_site_calc_flag
_atom_site_occupancy
Co Co1 0.74945(8) 0.91204(7) 0.71858(6) 0.0390(2) Uani d 1
Co Co2 0.36031(9) 0.57480(7) 1.29195(6) 0.0419(3) Uani d 1
O O1 0.7780(5) 0.8668(5) 0.8484(3) 0.0581(16) Uani d 1
O O2 0.5816(6) 0.8354(5) 0.7893(4) 0.0701(19) Uani d 1
O O3 0.4067(5) 0.6172(4) 1.1728(3) 0.0498(15) Uani d 1
O O4 0.6078(5) 0.6236(5) 1.2424(3) 0.0610(17) Uani d 1
O O5 0.8102(5) 0.5359(4) 0.9502(3) 0.0449(14) Uani d 1
O O6 0.9357(5) 0.5552(4) 0.8445(3) 0.0513(14) Uani d 1
O O7 1.1278(6) 0.9767(4) 1.1657(4) 0.0620(17) Uani d 1
O O8 1.2285(6) 0.9886(5) 1.0496(5) 0.0789(19) Uani d 1
N N1 0.7432(6) 0.7821(4) 0.6444(4) 0.0442(14) Uani d 1
N N2 0.7580(7) 0.6850(4) 0.5255(4) 0.0525(19) Uani d 1
N N3 0.6417(7) 1.0092(5) 0.2610(5) 0.0591(14) Uani d 1
N N4 0.4358(7) 1.0329(5) 0.2218(5) 0.059(2) Uani d 1
N N5 0.1696(6) 0.5516(4) 1.2561(4) 0.0436(17) Uani d 1
N N6 -0.0314(6) 0.4960(5) 1.2513(4) 0.0438(17) Uani d 1
N N7 -0.1214(6) 0.1896(4) 0.9838(4) 0.0462(17) Uani d 1
N N8 -0.1150(6) 0.2956(4) 0.8721(4) 0.0405(16) Uani d 1
C C1 0.7361(6) 0.7440(5) 1.0081(4) 0.0322(16) Uani d 1
C C2 0.6447(5) 0.7747(4) 0.93636(18) 0.0400(19) Uani d 1
C C3 0.5147(7) 0.7535(6) 0.9424(5) 0.053(2) Uani d 1
H H3 0.451703 0.769692 0.893913 0.064 Uiso calc 1
C C4 0.4767(7) 0.7086(6) 1.0192(5) 0.051(2) Uani d 1
H H4 0.389570 0.695787 1.020708 0.061 Uiso calc 1
C C5 0.5653(4) 0.6838(4) 1.09110(18) 0.0360(17) Uani d 1
C C6 0.6977(6) 0.7045(5) 1.0865(4) 0.0324(17) Uani d 1
H H6 0.759721 0.691451 1.136367 0.039 Uiso calc 1
C C7 0.6700(5) 0.8273(4) 0.85228(18) 0.0403(19) Uani d 1
C C8 0.5275(4) 0.6403(4) 1.17533(18) 0.0416(19) Uani d 1
C C9 0.8803(6) 0.7541(5) 1.0063(4) 0.0313(16) Uani d 1
C C10 0.9473(5) 0.6835(2) 0.9582(3) 0.0375(18) Uani d 1
C C11 1.0755(7) 0.7045(5) 0.9510(5) 0.0385(18) Uani d 1
H H11 1.120038 0.659957 0.917611 0.046 Uiso calc 1
C C12 1.1382(7) 0.7907(5) 0.9925(5) 0.044(2) Uani d 1
H H12 1.222721 0.805300 0.984301 0.053 Uiso calc 1
C C13 1.0757(6) 0.8559(5) 1.0467(5) 0.0380(18) Uani d 1
C C14 0.9469(7) 0.8364(5) 1.0523(5) 0.0401(19) Uani d 1
H H14 0.903905 0.879585 1.087710 0.048 Uiso calc 1
C C15 0.8909(5) 0.5854(2) 0.9152(3) 0.0385(18) Uani d 1
C C16 1.1477(8) 0.9479(6) 1.0895(6) 0.051(2) Uani d 1
C C17 0.7574(8) 0.7810(6) 0.5581(5) 0.0507(19) Uani d 1
H H17 0.765839 0.840900 0.524518 0.061 Uiso calc 1
C C18 0.7412(8) 0.6808(6) 0.6642(5) 0.0573(19) Uani d 1
H H18 0.733487 0.654994 0.720904 0.069 Uiso calc 1
C C19 0.7515(9) 0.6206(6) 0.5935(6) 0.062(3) Uani d 1
H H19 0.753633 0.547968 0.592162 0.075 Uiso calc 1
C C20 0.7709(10) 0.6567(7) 0.4326(5) 0.073(2) Uani d 1
H H20A 0.685518 0.645868 0.398539 0.087 Uiso calc 1
H H20B 0.818162 0.591432 0.432862 0.087 Uiso calc 1
C C21 0.8395(10) 0.7389(7) 0.3878(6) 0.0713(16) Uani d 1
C C22 0.9674(10) 0.7341(8) 0.3852(7) 0.0832(19) Uani d 1
H H22 1.014678 0.677792 0.411857 0.100 Uiso calc 1
C C23 1.0305(10) 0.8117(9) 0.3434(7) 0.0887(19) Uani d 1
H H23 1.115721 0.801934 0.334355 0.106 Uiso calc 1
C C24 0.9681(10) 0.9005(9) 0.3164(7) 0.0856(19) Uani d 1
H H24 1.012555 0.954016 0.292490 0.103 Uiso calc 1
C C25 0.8383(9) 0.9136(8) 0.3235(7) 0.0766(18) Uani d 1
C C26 0.7764(9) 0.8275(7) 0.3576(6) 0.0710(18) Uani d 1
H H26 0.688123 0.831890 0.359386 0.085 Uiso calc 1
C C27 0.7710(9) 1.0190(7) 0.3116(7) 0.073(2) Uani d 1
H H27A 0.765460 1.048697 0.370204 0.088 Uiso calc 1
H H27B 0.821544 1.066137 0.280370 0.088 Uiso calc 1
C C28 0.5319(9) 1.0549(6) 0.2800(6) 0.063(2) Uani d 1
H H28 0.528049 1.097196 0.329776 0.076 Uiso calc 1
C C29 0.4842(9) 0.9713(7) 0.1568(7) 0.069(2) Uani d 1
H H29 0.436649 0.945304 0.104207 0.083 Uiso calc 1
C C30 0.6138(10) 0.9564(7) 0.1846(7) 0.0708(18) Uani d 1
H H30 0.670540 0.917410 0.155928 0.085 Uiso calc 1
C C31 0.0875(7) 0.5018(5) 1.2984(5) 0.0387(18) Uani d 1
H H31 0.109615 0.473243 1.355470 0.046 Uiso calc 1
C C32 -0.0238(8) 0.5470(6) 1.1708(5) 0.051(2) Uani d 1
H H32 -0.090342 0.555307 1.122843 0.062 Uiso calc 1
C C33 0.0957(8) 0.5814(6) 1.1755(5) 0.045(2) Uani d 1
H H33 0.126367 0.620300 1.130951 0.055 Uiso calc 1
C C34 -0.1477(8) 0.4551(6) 1.2805(5) 0.049(2) Uani d 1
H H34A -0.208216 0.512167 1.282233 0.058 Uiso calc 1
H H34B -0.125210 0.428890 1.341320 0.058 Uiso calc 1
C C35 -0.2145(7) 0.3696(6) 1.2232(5) 0.042(2) Uani d 1
C C36 -0.3448(7) 0.3585(7) 1.2130(5) 0.052(2) Uani d 1
H H36 -0.394041 0.403679 1.242453 0.062 Uiso calc 1
C C37 -0.4065(8) 0.2771(7) 1.1569(6) 0.063(3) Uani d 1
H H37 -0.496072 0.270496 1.148646 0.075 Uiso calc 1
C C38 -0.3352(9) 0.2104(6) 1.1161(5) 0.060(3) Uani d 1
H H38 -0.375641 0.155151 1.082962 0.072 Uiso calc 1
C C39 -0.2048(8) 0.2221(5) 1.1224(4) 0.042(2) Uani d 1
C C40 -0.1433(7) 0.2986(6) 1.1785(5) 0.045(2) Uani d 1
H H40 -0.053519 0.303100 1.186806 0.053 Uiso calc 1
C C41 -0.1244(9) 0.1499(6) 1.0745(5) 0.062(3) Uani d 1
H H41A -0.037169 0.146033 1.107127 0.074 Uiso calc 1
H H41B -0.161313 0.080270 1.071412 0.074 Uiso calc 1
C C42 -0.1279(8) 0.2891(6) 0.9553(5) 0.049(2) Uani d 1
H H42 -0.140214 0.346099 0.991357 0.059 Uiso calc 1
C C43 -0.0956(9) 0.1963(6) 0.8427(6) 0.064(2) Uani d 1
H H43 -0.080666 0.177422 0.785546 0.076 Uiso calc 1
C C44 -0.1022(9) 0.1306(6) 0.9127(6) 0.069(3) Uani d 1
H H44 -0.094875 0.058220 0.911815 0.083 Uiso calc 1

loop_
_atom_site_aniso_label
_atom_site_aniso_U_11
_atom_site_aniso_U_22
_atom_site_aniso_U_33
_atom_site_aniso_U_12
_atom_site_aniso_U_13
_atom_site_aniso_U_23
Co1 0.0527(5) 0.0360(4) 0.0295(4) 0.0131(5) 0.0095(4) 0.0066(4)
Co2 0.0563(6) 0.0345(4) 0.0354(5) 0.0080(5) 0.0087(4) 0.0080(4)
O1 0.054(3) 0.080(4) 0.041(3) -0.010(3) 0.009(2) 0.020(3)
O2 0.068(4) 0.097(4) 0.045(3) -0.013(4) 0.007(3) 0.017(3)
O3 0.053(3) 0.055(3) 0.041(3) 0.000(3) 0.008(2) 0.012(2)
O4 0.068(4) 0.077(4) 0.038(3) 0.000(3) 0.006(3) 0.010(3)
O5 0.052(3) 0.040(3) 0.045(3) -0.016(2) 0.016(2) -0.011(2)
O6 0.070(3) 0.039(3) 0.051(3) -0.014(3) 0.029(2) -0.022(2)
O7 0.073(4) 0.057(3) 0.059(3) -0.020(3) 0.021(3) -0.023(3)
O8 0.081(4) 0.064(4) 0.099(4) -0.040(3) 0.036(3) -0.019(3)
N1 0.064(3) 0.036(2) 0.033(2) 0.010(2) 0.010(2) 0.006(2)
N2 0.089(5) 0.028(3) 0.038(3) 0.005(3) 0.002(3) -0.003(3)
N3 0.067(3) 0.051(2) 0.059(3) 0.002(2) 0.009(2) 0.016(2)
N4 0.067(4) 0.040(4) 0.070(4) -0.007(3) 0.011(4) 0.006(3)
N5 0.056(4) 0.028(3) 0.044(3) 0.006(3) -0.003(3) 0.008(3)
N6 0.055(4) 0.042(3) 0.031(3) -0.003(3) -0.002(3) -0.002(3)
N7 0.061(4) 0.033(3) 0.048(3) 0.009(3) 0.019(3) -0.003(3)
N8 0.044(3) 0.034(3) 0.045(3) -0.007(3) 0.012(3) -0.010(3)
C1 0.035(3) 0.028(3) 0.036(3) -0.007(3) 0.011(3) -0.005(3)
C2 0.034(4) 0.043(4) 0.045(4) 0.005(3) 0.012(3) 0.002(3)
C3 0.030(4) 0.070(5) 0.057(5) 0.009(4) 0.001(4) 0.020(4)
C4 0.028(4) 0.064(5) 0.065(5) 0.016(3) 0.018(3) 0.022(4)
C5 0.038(4) 0.038(4) 0.034(3) 0.004(3) 0.012(3) 0.000(3)
C6 0.027(3) 0.039(4) 0.032(3) 0.000(3) 0.006(3) -0.001(3)
C7 0.029(4) 0.062(5) 0.030(3) 0.008(3) 0.003(3) 0.003(3)
C8 0.035(4) 0.045(4) 0.049(4) 0.001(3) 0.020(3) 0.003(3)
C9 0.031(3) 0.041(4) 0.022(3) -0.001(3) 0.003(3) -0.003(3)
C10 0.044(4) 0.035(4) 0.036(3) -0.005(3) 0.014(3) 0.000(3)
C11 0.041(4) 0.032(3) 0.042(4) -0.001(3) 0.007(3) -0.015(3)
C12 0.034(4) 0.043(4) 0.059(4) -0.007(3) 0.015(3) -0.001(4)
C13 0.031(3) 0.033(3) 0.050(4) -0.001(3) 0.008(3) -0.013(3)
C14 0.048(4) 0.034(4) 0.039(4) -0.006(3) 0.010(3) -0.005(3)
C15 0.041(4) 0.030(3) 0.041(4) -0.007(3) -0.002(3) -0.011(3)
C16 0.050(4) 0.037(4) 0.062(5) -0.012(4) -0.004(4) -0.004(4)
C17 0.077(4) 0.037(3) 0.037(3) 0.009(3) 0.001(3) 0.007(3)
C18 0.082(4) 0.048(3) 0.046(3) 0.004(3) 0.021(3) 0.013(3)
C19 0.095(6) 0.036(4) 0.059(5) -0.008(4) 0.024(5) 0.004(4)
C20 0.105(4) 0.064(4) 0.050(4) 0.020(4) 0.014(4) -0.006(3)
C21 0.088(3) 0.068(3) 0.060(3) 0.026(3) 0.020(3) 0.003(3)
C22 0.089(3) 0.082(3) 0.079(3) 0.033(3) 0.012(3) 0.000(3)
C23 0.080(3) 0.101(4) 0.090(3) 0.030(3) 0.028(3) 0.008(3)
C24 0.074(3) 0.102(4) 0.087(3) 0.016(3) 0.033(3) 0.020(3)
C25 0.066(3) 0.090(3) 0.079(3) 0.018(3) 0.029(3) 0.029(3)
C26 0.071(3) 0.077(3) 0.070(3) 0.025(3) 0.028(3) 0.022(3)
C27 0.078(4) 0.072(4) 0.068(4) -0.006(4) 0.004(4) 0.013(4)
C28 0.075(4) 0.051(4) 0.066(4) 0.005(3) 0.018(3) 0.022(3)
C29 0.075(4) 0.060(4) 0.075(4) 0.004(4) 0.018(4) 0.012(4)
C30 0.078(3) 0.061(3) 0.074(3) 0.002(3) 0.014(3) 0.010(3)
C31 0.048(4) 0.037(4) 0.027(3) 0.013(3) -0.005(3) 0.000(3)
C32 0.060(5) 0.061(5) 0.028(4) 0.019(4) -0.009(4) 0.001(4)
C33 0.061(5) 0.042(4) 0.030(3) 0.004(4) -0.001(3) 0.015(3)
C34 0.046(4) 0.055(4) 0.044(4) 0.009(4) 0.003(3) -0.008(4)
C35 0.042(4) 0.045(4) 0.039(4) 0.000(3) -0.001(4) 0.007(3)
C36 0.047(4) 0.068(5) 0.046(4) 0.008(4) 0.022(3) 0.007(4)
C37 0.027(4) 0.080(6) 0.081(6) -0.013(4) 0.010(4) 0.008(5)
C38 0.073(6) 0.049(4) 0.058(5) -0.019(4) 0.004(5) 0.009(4)
C39 0.060(5) 0.039(4) 0.027(3) -0.006(4) 0.005(3) 0.008(3)
C40 0.037(4) 0.054(4) 0.044(4) 0.006(4) 0.010(3) 0.004(4)
C41 0.102(7) 0.032(4) 0.052(5) 0.015(4) 0.014(5) 0.005(4)
C42 0.072(5) 0.037(4) 0.041(4) -0.003(4) 0.018(4) -0.004(3)
C43 0.096(6) 0.041(4) 0.065(5) 0.006(4) 0.048(4) -0.008(4)
C44 0.105(7) 0.032(4) 0.079(5) 0.012(4) 0.043(5) -0.007(4)

loop_
_atom_type_symbol
_atom_type_description
_atom_type_scat_dispersion_real
_atom_type_scat_dispersion_imag
_atom_type_scat_source
C C 0.0033 0.0016 'International Tables Vol C Tables 4.2.6.8 and 6.1.1.4'
H H 0.0000 0.0000 'International Tables Vol C Tables 4.2.6.8 and 6.1.1.4'
Co Co 0.3494 0.9721 'International Tables Vol C Tables 4.2.6.8 and 6.1.1.4'
N N 0.0061 0.0033 'International Tables Vol C Tables 4.2.6.8 and 6.1.1.4'
O O 0.0106 0.0060 'International Tables Vol C Tables 4.2.6.8 and 6.1.1.4'

loop_
_geom_angle_atom_site_label_1
_geom_angle_atom_site_label_2
_geom_angle_atom_site_label_3
_geom_angle_site_symmetry_1
_geom_angle_site_symmetry_3
_geom_angle
O7 Co1 N1 2_474 . 114.0(2)
O7 Co1 O1 2_474 . 125.8(2)
N1 Co1 O1 . . 106.9(2)
O7 Co1 N4 2_474 2_575 108.0(3)
N1 Co1 N4 . 2_575 104.4(3)
O1 Co1 N4 . 2_575 94.3(3)
O7 Co1 O2 2_474 . 90.2(2)
N1 Co1 O2 . . 86.8(2)
O1 Co1 O2 . . 57.5(2)
N4 Co1 O2 2_575 . 151.8(2)
O6 Co2 O3 2_465 . 117.1(2)
O6 Co2 N5 2_465 . 107.9(2)
O3 Co2 N5 . . 99.5(2)
O6 Co2 N8 2_465 2_565 116.4(2)
O3 Co2 N8 . 2_565 106.4(2)
N5 Co2 N8 . 2_565 108.0(2)
C7 O1 Co1 . . 99.2(3)
C7 O2 Co1 . . 82.0(4)
C8 O3 Co2 . . 113.8(3)
C15 O6 Co2 . 2_564 114.6(4)
C16 O7 Co1 . 2_575 113.1(5)
C17 N1 C18 . . 102.5(6)
C17 N1 Co1 . . 123.8(5)
C18 N1 Co1 . . 133.3(5)
C17 N2 C19 . . 106.7(6)
C17 N2 C20 . . 126.0(7)
C19 N2 C20 . . 127.2(7)
C30 N3 C28 . . 108.7(8)
C30 N3 C27 . . 124.2(8)
C28 N3 C27 . . 127.0(8)
C28 N4 C29 . . 105.9(8)
C28 N4 Co1 . 2_474 126.1(6)
C29 N4 Co1 . 2_474 127.7(6)
C31 N5 C33 . . 103.8(6)
C31 N5 Co2 . . 129.7(5)
C33 N5 Co2 . . 126.3(5)
C31 N6 C32 . . 105.4(6)
C31 N6 C34 . . 127.8(6)
C32 N6 C34 . . 126.5(6)
C42 N7 C44 . . 106.5(6)
C42 N7 C41 . . 128.4(6)
C44 N7 C41 . . 125.0(6)
C42 N8 C43 . . 107.3(6)
C42 N8 Co2 . 2_464 127.3(5)
C43 N8 Co2 . 2_464 125.0(5)
C2 C1 C6 . . 120.5(6)
C2 C1 C9 . . 122.1(5)
C6 C1 C9 . . 117.4(5)
C1 C2 C3 . . 117.0(5)
C1 C2 C7 . . 126.8(5)
C3 C2 C7 . . 116.1(5)
C4 C3 C2 . . 122.1(6)
C4 C3 H3 . . 118.9
C2 C3 H3 . . 118.9
C5 C4 C3 . . 120.8(6)
C5 C4 H4 . . 119.6
C3 C4 H4 . . 119.6
C4 C5 C6 . . 118.1(5)
C4 C5 C8 . . 122.1(5)
C6 C5 C8 . . 119.8(4)
C1 C6 C5 . . 121.0(5)
C1 C6 H6 . . 119.5
C5 C6 H6 . . 119.5
O2 C7 O1 . . 120.8(4)
O2 C7 C2 . . 119.0(5)
O1 C7 C2 . . 120.1(4)
O4 C8 O3 . . 121.8(4)
O4 C8 C5 . . 121.7(4)
O3 C8 C5 . . 116.4(4)
C14 C9 C10 . . 119.4(6)
C14 C9 C1 . . 118.7(6)
C10 C9 C1 . . 121.9(5)
C11 C10 C9 . . 118.5(4)
C11 C10 C15 . . 116.9(5)
C9 C10 C15 . . 124.6(5)
C12 C11 C10 . . 121.1(6)
C12 C11 H11 . . 119.4
C10 C11 H11 . . 119.4
C11 C12 C13 . . 120.6(7)
C11 C12 H12 . . 119.7
C13 C12 H12 . . 119.7
C14 C13 C12 . . 118.2(6)
C14 C13 C16 . . 123.2(7)
C12 C13 C16 . . 118.3(6)
C13 C14 C9 . . 121.7(6)
C13 C14 H14 . . 119.2
C9 C14 H14 . . 119.2
O5 C15 O6 . . 123.8(4)
O5 C15 C10 . . 119.8(5)
O6 C15 C10 . . 116.3(5)
O8 C16 O7 . . 123.1(7)
O8 C16 C13 . . 117.7(8)
O7 C16 C13 . . 119.1(7)
N2 C17 N1 . . 112.3(7)
N2 C17 H17 . . 123.8
N1 C17 H17 . . 123.8
C19 C18 N1 . . 112.3(7)
C19 C18 H18 . . 123.9
N1 C18 H18 . . 123.9
N2 C19 C18 . . 106.1(7)
N2 C19 H19 . . 126.9
C18 C19 H19 . . 126.9
N2 C20 C21 . . 112.0(7)
N2 C20 H20A . . 109.2
C21 C20 H20A . . 109.2
N2 C20 H20B . . 109.2
C21 C20 H20B . . 109.2
H20A C20 H20B . . 107.9
C22 C21 C26 . . 117.6(10)
C22 C21 C20 . . 122.0(9)
C26 C21 C20 . . 119.9(9)
C21 C22 C23 . . 121.5(10)
C21 C22 H22 . . 119.3
C23 C22 H22 . . 119.3
C24 C23 C22 . . 119.9(10)
C24 C23 H23 . . 120.1
C22 C23 H23 . . 120.1
C23 C24 C25 . . 121.0(10)
C23 C24 H24 . . 119.5
C25 C24 H24 . . 119.5
C24 C25 C26 . . 116.2(9)
C24 C25 C27 . . 122.7(9)
C26 C25 C27 . . 120.3(9)
C21 C26 C25 . . 123.2(9)
C21 C26 H26 . . 118.4
C25 C26 H26 . . 118.4
N3 C27 C25 . . 111.3(8)
N3 C27 H27A . . 109.4
C25 C27 H27A . . 109.4
N3 C27 H27B . . 109.4
C25 C27 H27B . . 109.4
H27A C27 H27B . . 108.0
N4 C28 N3 . . 111.6(8)
N4 C28 H28 . . 124.2
N3 C28 H28 . . 124.2
C30 C29 N4 . . 108.0(8)
C30 C29 H29 . . 126.0
N4 C29 H29 . . 126.0
N3 C30 C29 . . 105.7(9)
N3 C30 H30 . . 127.1
C29 C30 H30 . . 127.1
N5 C31 N6 . . 113.3(6)
N5 C31 H31 . . 123.4
N6 C31 H31 . . 123.4
C33 C32 N6 . . 106.9(6)
C33 C32 H32 . . 126.6
N6 C32 H32 . . 126.6
C32 C33 N5 . . 110.6(7)
C32 C33 H33 . . 124.7
N5 C33 H33 . . 124.7
N6 C34 C35 . . 115.3(6)
N6 C34 H34A . . 108.4
C35 C34 H34A . . 108.4
N6 C34 H34B . . 108.4
C35 C34 H34B . . 108.4
H34A C34 H34B . . 107.5
C36 C35 C40 . . 118.3(7)
C36 C35 C34 . . 120.9(7)
C40 C35 C34 . . 120.8(7)
C35 C36 C37 . . 119.9(7)
C35 C36 H36 . . 120.1
C37 C36 H36 . . 120.1
C38 C37 C36 . . 120.0(7)
C38 C37 H37 . . 120.0
C36 C37 H37 . . 120.0
C37 C38 C39 . . 121.3(8)
C37 C38 H38 . . 119.4
C39 C38 H38 . . 119.4
C38 C39 C40 . . 119.2(7)
C38 C39 C41 . . 121.7(7)
C40 C39 C41 . . 118.9(7)
C39 C40 C35 . . 121.1(7)
C39 C40 H40 . . 119.5
C35 C40 H40 . . 119.5
N7 C41 C39 . . 109.1(6)
N7 C41 H41A . . 109.9
C39 C41 H41A . . 109.9
N7 C41 H41B . . 109.9
C39 C41 H41B . . 109.9
H41A C41 H41B . . 108.3
N8 C42 N7 . . 111.5(7)
N8 C42 H42 . . 124.3
N7 C42 H42 . . 124.3
C44 C43 N8 . . 107.3(7)
C44 C43 H43 . . 126.4
N8 C43 H43 . . 126.4
N7 C44 C43 . . 107.5(7)
N7 C44 H44 . . 126.3
C43 C44 H44 . . 126.3

loop_
_geom_bond_atom_site_label_1
_geom_bond_atom_site_label_2
_geom_bond_site_symmetry_2
_geom_bond_distance
Co1 O7 2_474 1.993(5)
Co1 N1 . 1.998(6)
Co1 O1 . 2.016(5)
Co1 N4 2_575 2.066(7)
Co1 O2 . 2.397(6)
Co2 O6 2_465 1.956(5)
Co2 O3 . 2.003(5)
Co2 N5 . 2.008(7)
Co2 N8 2_565 2.044(6)
O1 C7 . 1.247(7)
O2 C7 . 1.225(7)
O3 C8 . 1.292(7)
O4 C8 . 1.231(6)
O5 C15 . 1.236(7)
O6 C15 . 1.286(7)
O7 C16 . 1.252(10)
O8 C16 . 1.225(10)
N1 C17 . 1.329(9)
N1 C18 . 1.332(10)
N2 C17 . 1.323(9)
N2 C19 . 1.324(10)
N2 C20 . 1.471(10)
N3 C30 . 1.328(12)
N3 C28 . 1.356(11)
N3 C27 . 1.454(11)
N4 C28 . 1.262(11)
N4 C29 . 1.410(12)
N5 C31 . 1.310(10)
N5 C33 . 1.390(9)
N6 C31 . 1.337(9)
N6 C32 . 1.389(9)
N6 C34 . 1.452(10)
N7 C42 . 1.342(9)
N7 C44 . 1.349(10)
N7 C41 . 1.461(10)
N8 C42 . 1.283(9)
N8 C43 . 1.370(9)
C1 C2 . 1.387(7)
C1 C6 . 1.397(9)
C1 C9 . 1.518(9)
C2 C3 . 1.403(9)
C2 C7 . 1.492(3)
C3 C4 . 1.401(11)
C3 H3 . 0.9300
C4 C5 . 1.352(8)
C4 H4 . 0.9300
C5 C6 . 1.423(8)
C5 C8 . 1.492(3)
C6 H6 . 0.9300
C9 C14 . 1.389(9)
C9 C10 . 1.409(8)
C10 C11 . 1.388(9)
C10 C15 . 1.492(3)
C11 C12 . 1.383(9)
C11 H11 . 0.9300
C12 C13 . 1.397(10)
C12 H12 . 0.9300
C13 C14 . 1.385(10)
C13 C16 . 1.490(10)
C14 H14 . 0.9300
C17 H17 . 0.9300
C18 C19 . 1.331(11)
C18 H18 . 0.9300
C19 H19 . 0.9300
C20 C21 . 1.492(14)
C20 H20A . 0.9700
C20 H20B . 0.9700
C21 C22 . 1.345(14)
C21 C26 . 1.356(12)
C22 C23 . 1.394(15)
C22 H22 . 0.9300
C23 C24 . 1.343(14)
C23 H23 . 0.9300
C24 C25 . 1.388(14)
C24 H24 . 0.9300
C25 C26 . 1.413(13)
C25 C27 . 1.520(13)
C26 H26 . 0.9300
C27 H27A . 0.9700
C27 H27B . 0.9700
C28 H28 . 0.9300
C29 C30 . 1.370(13)
C29 H29 . 0.9300
C30 H30 . 0.9300
C31 H31 . 0.9300
C32 C33 . 1.317(11)
C32 H32 . 0.9300
C33 H33 . 0.9300
C34 C35 . 1.499(10)
C34 H34A . 0.9700
C34 H34B . 0.9700
C35 C36 . 1.356(10)
C35 C40 . 1.408(10)
C36 C37 . 1.432(12)
C36 H36 . 0.9300
C37 C38 . 1.341(12)
C37 H37 . 0.9300
C38 C39 . 1.361(12)
C38 H38 . 0.9300
C39 C40 . 1.386(10)
C39 C41 . 1.505(11)
C40 H40 . 0.9300
C41 H41A . 0.9700
C41 H41B . 0.9700
C42 H42 . 0.9300
C43 C44 . 1.358(12)
C43 H43 . 0.9300
C44 H44 . 0.9300

loop_
_geom_hbond_atom_site_label_D
_geom_hbond_atom_site_label_H
_geom_hbond_atom_site_label_A
_geom_hbond_site_symmetry_A
_geom_hbond_distance_DH
_geom_hbond_distance_HA
_geom_hbond_distance_DA
_geom_hbond_angle_DHA
_geom_hbond_publ_flag
C42 H42 O5 1_455 0.93 2.54 3.223(9) 130.5 yes
C34 H34A O4 1_455 0.97 2.40 3.329(10) 160.8 yes
C31 H31 O5 2_465 0.93 2.35 3.044(8) 130.8 yes
C29 H29 O8 1_454 0.93 2.28 2.916(11) 125.4 yes
C20 H20A O4 1_554 0.97 2.38 3.132(10) 133.4 yes
C17 H17 O8 2_474 0.93 2.26 2.965(9) 132.2 yes

loop_
_geom_torsion_atom_site_label_1
_geom_torsion_atom_site_label_2
_geom_torsion_atom_site_label_3
_geom_torsion_atom_site_label_4
_geom_torsion_site_symmetry_1
_geom_torsion
C6 C1 C2 C3 . -6.9(9)
C9 C1 C2 C3 . 174.6(6)
C6 C1 C2 C7 . 173.8(5)
C9 C1 C2 C7 . -4.6(9)
C1 C2 C3 C4 . 3.5(10)
C7 C2 C3 C4 . -177.1(6)
C2 C3 C4 C5 . -0.1(12)
C3 C4 C5 C6 . -0.1(10)
C3 C4 C5 C8 . 177.3(6)
C2 C1 C6 C5 . 7.1(9)
C9 C1 C6 C5 . -174.4(5)
C4 C5 C6 C1 . -3.4(9)
C8 C5 C6 C1 . 179.2(5)
Co1 O2 C7 O1 . 6.3(6)
Co1 O2 C7 C2 . -177.2(4)
Co1 O1 C7 O2 . -7.5(7)
Co1 O1 C7 C2 . 176.0(4)
C1 C2 C7 O2 . 169.0(6)
C3 C2 C7 O2 . -10.3(8)
C1 C2 C7 O1 . -14.4(8)
C3 C2 C7 O1 . 166.3(6)
Co2 O3 C8 O4 . 9.3(8)
Co2 O3 C8 C5 . -173.4(3)
C4 C5 C8 O4 . -175.7(6)
C6 C5 C8 O4 . 1.6(8)
C4 C5 C8 O3 . 7.1(8)
C6 C5 C8 O3 . -175.7(5)
C2 C1 C9 C14 . 101.9(7)
C6 C1 C9 C14 . -76.6(8)
C2 C1 C9 C10 . -77.1(8)
C6 C1 C9 C10 . 104.4(7)
C14 C9 C10 C11 . -6.3(8)
C1 C9 C10 C11 . 172.6(6)
C14 C9 C10 C15 . 172.5(5)
C1 C9 C10 C15 . -8.5(8)
C9 C10 C11 C12 . 2.3(9)
C15 C10 C11 C12 . -176.6(6)
C10 C11 C12 C13 . 3.3(10)
C11 C12 C13 C14 . -4.7(10)
C11 C12 C13 C16 . -179.7(7)
C12 C13 C14 C9 . 0.5(10)
C16 C13 C14 C9 . 175.3(7)
C10 C9 C14 C13 . 5.0(10)
C1 C9 C14 C13 . -174.0(6)
Co2 O6 C15 O5 2_564 2.5(7)
Co2 O6 C15 C10 2_564 179.1(3)
C11 C10 C15 O5 . 145.6(6)
C9 C10 C15 O5 . -33.3(7)
C11 C10 C15 O6 . -31.2(7)
C9 C10 C15 O6 . 150.0(5)
Co1 O7 C16 O8 2_575 -4.3(10)
Co1 O7 C16 C13 2_575 172.2(5)
C14 C13 C16 O8 . -144.2(8)
C12 C13 C16 O8 . 30.6(10)
C14 C13 C16 O7 . 39.1(11)
C12 C13 C16 O7 . -146.1(7)
C19 N2 C17 N1 . -3.6(10)
C20 N2 C17 N1 . 179.5(8)
C18 N1 C17 N2 . 2.8(9)
Co1 N1 C17 N2 . 175.8(5)
C17 N1 C18 C19 . -1.0(10)
Co1 N1 C18 C19 . -173.0(6)
C17 N2 C19 C18 . 2.7(10)
C20 N2 C19 C18 . 179.7(9)
N1 C18 C19 N2 . -1.1(11)
C17 N2 C20 C21 . 25.2(13)
C19 N2 C20 C21 . -151.2(9)
N2 C20 C21 C22 . 95.4(11)
N2 C20 C21 C26 . -76.7(11)
C26 C21 C22 C23 . -7.4(15)
C20 C21 C22 C23 . -179.7(9)
C21 C22 C23 C24 . 9.7(16)
C22 C23 C24 C25 . -4.6(16)
C23 C24 C25 C26 . -2.0(15)
C23 C24 C25 C27 . 167.4(10)
C22 C21 C26 C25 . 0.4(14)
C20 C21 C26 C25 . 172.9(9)
C24 C25 C26 C21 . 4.3(15)
C27 C25 C26 C21 . -165.4(9)
C30 N3 C27 C25 . -47.8(12)
C28 N3 C27 C25 . 135.5(9)
C24 C25 C27 N3 . 139.5(10)
C26 C25 C27 N3 . -51.5(12)
C29 N4 C28 N3 . -2.4(9)
Co1 N4 C28 N3 2_474 -177.5(5)
C30 N3 C28 N4 . 1.4(10)
C27 N3 C28 N4 . 178.5(8)
C28 N4 C29 C30 . 2.6(10)
Co1 N4 C29 C30 2_474 177.6(6)
C28 N3 C30 C29 . 0.4(10)
C27 N3 C30 C29 . -176.8(8)
N4 C29 C30 N3 . -1.8(10)
C33 N5 C31 N6 . 0.9(8)
Co2 N5 C31 N6 . -175.7(5)
C32 N6 C31 N5 . 0.2(8)
C34 N6 C31 N5 . -174.0(7)
C31 N6 C32 C33 . -1.3(8)
C34 N6 C32 C33 . 173.0(7)
N6 C32 C33 N5 . 2.0(9)
C31 N5 C33 C32 . -1.8(8)
Co2 N5 C33 C32 . 175.0(5)
C31 N6 C34 C35 . -123.9(8)
C32 N6 C34 C35 . 63.0(10)
N6 C34 C35 C36 . -148.0(7)
N6 C34 C35 C40 . 32.0(10)
C40 C35 C36 C37 . -0.9(11)
C34 C35 C36 C37 . 179.1(7)
C35 C36 C37 C38 . 1.6(12)
C36 C37 C38 C39 . -4.1(13)
C37 C38 C39 C40 . 6.0(12)
C37 C38 C39 C41 . -177.9(8)
C38 C39 C40 C35 . -5.3(11)
C41 C39 C40 C35 . 178.5(7)
C36 C35 C40 C39 . 2.8(11)
C34 C35 C40 C39 . -177.2(7)
C42 N7 C41 C39 . 30.6(12)
C44 N7 C41 C39 . -154.2(8)
C38 C39 C41 N7 . 87.5(9)
C40 C39 C41 N7 . -96.4(8)
C43 N8 C42 N7 . -1.5(9)
Co2 N8 C42 N7 2_464 171.8(5)
C44 N7 C42 N8 . 0.4(10)
C41 N7 C42 N8 . 176.3(7)
C42 N8 C43 C44 . 2.1(10)
Co2 N8 C43 C44 2_464 -171.4(6)
C42 N7 C44 C43 . 0.9(10)
C41 N7 C44 C43 . -175.2(8)
N8 C43 C44 N7 . -1.8(10)

_cod_database_fobs_code 2021725
